data_4134579
loop_
_publ_author_name
'Wang, Yue'
'Kai, Hiroto'
'Ishida, Masatoshi'
'Gokulnath, Sabapathi'
'Mori, Shigeki'
'Murayama, Tomotaka'
'Muranaka, Atsuya'
'Uchiyama, Masanobu'
'Yasutake, Yuhsuke'
'Fukatsu, Susumu'
'Notsuka, Yusuke'
'Yamaoka, Yoshihisa'
'Hanafusa, Mamiko'
'Yoshizawa, Michito'
'Kim, Gakhyun'
'Kim, Dongho'
'Furuta, Hiroyuki'

_publ_section_title
;
 Synthesis of a Black Dye with Absorption Capabilities Across the
 Visible-to-Near-Infrared Region: A MO-Mixing Approach via Heterometal
 Coordination of Expanded Porphyrinoid.
;
_journal_name_full 'Journal of the American Chemical Society'
_journal_paper_doi 10.1021/jacs.0c01824
_journal_year 2020
_chemical_formula_moiety 'C66 H9 Au F30 N6 O Pd, 0.684(C7 H16), 1.816(C7 H8)'
_chemical_formula_sum 'C83.5 H34.47 Au F30 N6 O Pd'
_chemical_formula_weight 2011.01
_space_group_crystal_system monoclinic
_space_group_IT_number 14
_space_group_name_Hall '-P 2yn'
_space_group_name_H-M_alt 'P 1 21/n 1'
_atom_sites_solution_hydrogens geom
_atom_sites_solution_primary direct
_atom_sites_solution_secondary difmap
_audit_creation_method SHELXL-2018/3
_cell_angle_alpha 90
_cell_angle_beta 109.682(2)
_cell_angle_gamma 90
_cell_formula_units_Z 4
_cell_length_a 19.7144(4)
_cell_length_b 19.2488(4)
_cell_length_c 20.5275(4)
_cell_measurement_reflns_used 48871
_cell_measurement_temperature 100(2)
_cell_measurement_theta_max 31.31
_cell_measurement_theta_min 1.75
_cell_volume 7334.6(3)
_computing_cell_refinement 'CrysAlisPro 1.171.39.46 (Rigaku OD, 2018)'
_computing_data_collection 'CrystalClear (Rigaku Inc., 2008)'
_computing_data_reduction 'CrysAlisPro 1.171.39.46 (Rigaku OD, 2018)'
_computing_molecular_graphics 'CrystalStructure 4.3.1 (Rigaku, 2018)'
_computing_publication_material 'CrystalStructure 4.3.1 (Rigaku, 2018)'
_computing_structure_refinement 'SHELXL-2018/3 (Sheldrick, 2018)'
_computing_structure_solution 'SHELXT 2018/2 (Sheldrick, 2018)'
_diffrn_ambient_temperature 100(2)
_diffrn_detector_area_resol_mean 7.111
_diffrn_measured_fraction_theta_full 0.999
_diffrn_measured_fraction_theta_max 1.000
_diffrn_measurement_device_type 'Rigaku Varimax with Saturn'
_diffrn_measurement_method '\w scans'
_diffrn_radiation_type MoK\a
_diffrn_radiation_wavelength 0.71073
_diffrn_reflns_av_R_equivalents 0.0846
_diffrn_reflns_av_unetI/netI 0.0543
_diffrn_reflns_Laue_measured_fraction_full 0.999
_diffrn_reflns_Laue_measured_fraction_max 1.000
_diffrn_reflns_limit_h_max 26
_diffrn_reflns_limit_h_min -26
_diffrn_reflns_limit_k_max 25
_diffrn_reflns_limit_k_min -25
_diffrn_reflns_limit_l_max 27
_diffrn_reflns_limit_l_min -27
_diffrn_reflns_number 124560
_diffrn_reflns_point_group_measured_fraction_full 0.999
_diffrn_reflns_point_group_measured_fraction_max 1.000
_diffrn_reflns_theta_full 25.242
_diffrn_reflns_theta_max 27.999
_diffrn_reflns_theta_min 1.493
_diffrn_source 'rotating anode X-ray generator'
_exptl_absorpt_coefficient_mu 2.374
_exptl_absorpt_correction_T_max 0.931
_exptl_absorpt_correction_T_min 0.695
_exptl_absorpt_correction_type multi-scan
_exptl_absorpt_process_details
;
CrysAlisPro 1.171.39.46 (Rigaku Oxford Diffraction, 2018)
Empirical absorption correction using spherical harmonics,
 implemented in SCALE3 ABSPACK scaling algorithm.
;
_exptl_crystal_colour violet
_exptl_crystal_density_diffrn 1.821
_exptl_crystal_density_method 'not measured'
_exptl_crystal_description prism
_exptl_crystal_F_000 3922
_exptl_crystal_size_max 0.170
_exptl_crystal_size_mid 0.100
_exptl_crystal_size_min 0.030
_refine_diff_density_max 2.064
_refine_diff_density_min -0.796
_refine_diff_density_rms 0.131
_refine_ls_extinction_method none
_refine_ls_goodness_of_fit_ref 1.048
_refine_ls_hydrogen_treatment constr
_refine_ls_matrix_type full
_refine_ls_number_parameters 1299
_refine_ls_number_reflns 17704
_refine_ls_number_restraints 1278
_refine_ls_restrained_S_all 1.028
_refine_ls_R_factor_all 0.0710
_refine_ls_R_factor_gt 0.0463
_refine_ls_shift/su_max 0.001
_refine_ls_shift/su_mean 0.000
_refine_ls_structure_factor_coef Fsqd
_refine_ls_weighting_details 'w=1/[\s^2^(Fo^2^)+(0.0489P)^2^+14.8329P] where P=(Fo^2^+2Fc^2^)/3'
_refine_ls_weighting_scheme calc
_refine_ls_wR_factor_gt 0.0986
_refine_ls_wR_factor_ref 0.1072
_reflns_Friedel_coverage 0.000
_reflns_number_gt 13560
_reflns_number_total 17704
_reflns_threshold_expression 'I > 2\s(I)'
_cod_data_source_file ja0c01824_si_002.cif
_cod_data_source_block shelxl
_cod_original_sg_symbol_H-M 'P 21/n'
_cod_original_formula_sum 'C83.50 H34.47 Au F30 N6 O Pd'
_cod_database_code 4134579
_shelx_shelxl_version_number 2018/3
_shelx_space_group_comment
;
The symmetry employed for this shelxl refinement is uniquely defined
by the following loop, which should always be used as a source of
symmetry information in preference to the above space-group names.
They are only intended as comments.
;
_shelx_estimated_absorpt_t_min 0.688
_shelx_estimated_absorpt_t_max 0.932

loop_
_space_group_symop_operation_xyz
'x, y, z'
'-x+1/2, y+1/2, -z+1/2'
'-x, -y, -z'
'x-1/2, -y-1/2, z-1/2'

loop_
_atom_site_label
_atom_site_type_symbol
_atom_site_fract_x
_atom_site_fract_y
_atom_site_fract_z
_atom_site_U_iso_or_equiv
_atom_site_adp_type
_atom_site_occupancy
_atom_site_site_symmetry_order
_atom_site_calc_flag
_atom_site_refinement_flags_posn
_atom_site_refinement_flags_adp
_atom_site_refinement_flags_occupancy
_atom_site_disorder_assembly
_atom_site_disorder_group
Au1 Au 0.35219(2) 0.57382(2) 0.35932(2) 0.01786(5) Uani 1 1 d . . . . .
Pd1 Pd 0.39180(2) 0.78802(2) 0.32121(2) 0.01984(8) Uani 1 1 d . . . . .
F1 F 0.38957(16) 0.48844(17) 0.11091(15) 0.0380(7) Uani 1 1 d . . . . .
F2 F 0.47027(19) 0.45493(19) 0.03383(16) 0.0487(9) Uani 1 1 d . . . . .
F3 F 0.61601(19) 0.45311(18) 0.09033(18) 0.0481(9) Uani 1 1 d . . . . .
F4 F 0.68010(16) 0.48709(17) 0.22585(17) 0.0404(8) Uani 1 1 d . . . . .
F5 F 0.60011(15) 0.51017(15) 0.30624(15) 0.0326(7) Uani 1 1 d . . . . .
F6 F 0.57478(19) 0.78145(17) 0.16152(16) 0.0434(8) Uani 1 1 d . . . . .
F7 F 0.6909(2) 0.73676(19) 0.1352(2) 0.0596(11) Uani 1 1 d . . . . .
F8 F 0.7851(2) 0.6507(2) 0.2244(3) 0.0799(14) Uani 1 1 d . . . . .
F9 F 0.76271(19) 0.6096(2) 0.3429(2) 0.0675(12) Uani 1 1 d . . . . .
F10 F 0.64949(17) 0.65818(16) 0.37231(16) 0.0393(8) Uani 1 1 d . . . . .
F11 F 0.32451(16) 1.03317(16) 0.19064(17) 0.0435(9) Uani 1 1 d . . . . .
F12 F 0.33367(18) 1.16841(18) 0.1676(2) 0.0557(10) Uani 1 1 d . . . . .
F13 F 0.4436(2) 1.24505(16) 0.2514(2) 0.0576(11) Uani 1 1 d . . . . .
F14 F 0.5484(2) 1.18193(18) 0.3569(2) 0.0722(13) Uani 1 1 d . . . . .
F15 F 0.5373(2) 1.04722(17) 0.38251(19) 0.0653(13) Uani 1 1 d . . . . .
F16 F 0.14485(17) 0.78869(15) 0.40414(16) 0.0365(7) Uani 1 1 d . . . . .
F17 F 0.0754(2) 0.81415(18) 0.4938(2) 0.0537(10) Uani 1 1 d . . . . .
F18 F 0.1309(2) 0.90304(19) 0.59962(18) 0.0556(10) Uani 1 1 d . . . . .
F19 F 0.2585(2) 0.9685(2) 0.61586(18) 0.0596(11) Uani 1 1 d . . . . .
F20 F 0.32985(18) 0.94175(19) 0.52809(18) 0.0517(10) Uani 1 1 d . . . . .
F21 F 0.19796(17) 0.58228(18) 0.55156(18) 0.0459(8) Uani 1 1 d . . . . .
F22 F 0.1926(2) 0.6105(2) 0.6778(2) 0.0548(10) Uani 1 1 d . . . . .
F23 F 0.3079(2) 0.66583(18) 0.77645(17) 0.0544(10) Uani 1 1 d . . . . .
F24 F 0.4307(2) 0.69031(19) 0.74924(16) 0.0493(9) Uani 1 1 d . . . . .
F25 F 0.43797(16) 0.66195(16) 0.62383(15) 0.0342(7) Uani 1 1 d . . . . .
O1 O 0.30054(17) 0.73445(16) 0.31419(16) 0.0209(7) Uani 1 1 d . . . . .
N1 N 0.3611(2) 0.48510(18) 0.30951(19) 0.0194(8) Uani 1 1 d . . . . .
N2 N 0.5076(2) 0.6282(2) 0.2672(2) 0.0250(9) Uani 1 1 d . . . . .
N3 N 0.4717(2) 0.84175(19) 0.3040(2) 0.0219(8) Uani 1 1 d . . . . .
N4 N 0.3495(2) 0.8800(2) 0.3447(2) 0.0230(9) Uani 1 1 d . . . . .
N5 N 0.3306(2) 0.65812(18) 0.40660(19) 0.0191(8) Uani 1 1 d . . . . .
N6 N 0.3126(2) 0.51584(19) 0.42453(19) 0.0197(8) Uani 1 1 d . . . . .
C1 C 0.3221(2) 0.4245(2) 0.3109(2) 0.0230(10) Uani 1 1 d . . . . .
C2 C 0.3330(3) 0.3779(2) 0.2602(2) 0.0252(11) Uani 1 1 d . . . . .
H2 H 0.310130 0.334109 0.247235 0.030 Uiso 1 1 calc R U . . .
C3 C 0.3808(3) 0.4065(2) 0.2345(2) 0.0240(10) Uani 1 1 d . . . . .
H3 H 0.399596 0.385947 0.202124 0.029 Uiso 1 1 calc R U . . .
C4 C 0.3979(3) 0.4738(2) 0.2653(2) 0.0220(10) Uani 1 1 d . . . . .
C5 C 0.4468(2) 0.5207(2) 0.2548(2) 0.0226(10) Uani 1 1 d . . . . .
C6 C 0.4564(3) 0.5885(2) 0.2797(2) 0.0227(10) Uani 1 1 d . . . . .
C7 C 0.4110(2) 0.6281(2) 0.3106(2) 0.0201(9) Uani 1 1 d . . . . .
C8 C 0.4320(2) 0.6970(2) 0.3084(2) 0.0208(10) Uani 1 1 d . . . . .
C9 C 0.4951(2) 0.6918(2) 0.2862(2) 0.0215(10) Uani 1 1 d . . . . .
C10 C 0.5432(3) 0.7458(2) 0.2839(2) 0.0244(10) Uani 1 1 d . . . . .
C11 C 0.5309(3) 0.8161(2) 0.2915(2) 0.0240(10) Uani 1 1 d . . . . .
C12 C 0.5739(3) 0.8724(3) 0.2806(3) 0.0289(11) Uani 1 1 d . . . . .
H12 H 0.619084 0.868694 0.273871 0.035 Uiso 1 1 calc R U . . .
C13 C 0.5377(3) 0.9313(3) 0.2819(3) 0.0322(12) Uani 1 1 d . . . . .
H13 H 0.551755 0.976979 0.274167 0.039 Uiso 1 1 calc R U . . .
C14 C 0.4736(3) 0.9127(2) 0.2970(2) 0.0255(11) Uani 1 1 d . . . . .
C15 C 0.4217(3) 0.9596(2) 0.3023(2) 0.0260(11) Uani 1 1 d . . . . .
C16 C 0.3638(3) 0.9440(2) 0.3255(2) 0.0255(11) Uani 1 1 d . . . . .
C17 C 0.3170(3) 0.9949(3) 0.3407(3) 0.0312(12) Uani 1 1 d . . . . .
H17 H 0.314616 1.043045 0.329813 0.037 Uiso 1 1 calc R U . . .
C18 C 0.2781(3) 0.9616(3) 0.3727(3) 0.0294(12) Uani 1 1 d . . . . .
H18 H 0.242545 0.981426 0.388843 0.035 Uiso 1 1 calc R U . . .
C19 C 0.3001(3) 0.8894(2) 0.3782(3) 0.0259(11) Uani 1 1 d . . . . .
C20 C 0.2818(3) 0.8411(2) 0.4189(2) 0.0239(10) Uani 1 1 d . . . . .
C21 C 0.3043(3) 0.7696(2) 0.4294(2) 0.0232(10) Uani 1 1 d . . . . .
C22 C 0.3136(2) 0.7218(2) 0.3775(2) 0.0204(9) Uani 1 1 d . . . . .
C23 C 0.3112(3) 0.7306(2) 0.4872(2) 0.0241(10) Uani 1 1 d . . . . .
H23 H 0.307127 0.747223 0.529282 0.029 Uiso 1 1 calc R U . . .
C24 C 0.3256(2) 0.6610(2) 0.4730(2) 0.0236(10) Uani 1 1 d . . . . .
C25 C 0.3223(2) 0.6044(2) 0.5130(2) 0.0223(10) Uani 1 1 d . . . . .
C26 C 0.3137(2) 0.5352(2) 0.4887(2) 0.0213(10) Uani 1 1 d . . . . .
C27 C 0.2967(3) 0.4772(2) 0.5232(2) 0.0245(10) Uani 1 1 d . . . . .
H27 H 0.294923 0.476489 0.568844 0.029 Uiso 1 1 calc R U . . .
C28 C 0.2836(3) 0.4230(3) 0.4784(2) 0.0250(10) Uani 1 1 d . . . . .
H28 H 0.269552 0.377516 0.486617 0.030 Uiso 1 1 calc R U . . .
C29 C 0.2946(3) 0.4464(2) 0.4167(2) 0.0244(11) Uani 1 1 d . . . . .
C30 C 0.2914(2) 0.4071(2) 0.3612(2) 0.0226(10) Uani 1 1 d D . . . .
C31 C 0.4915(3) 0.4995(2) 0.2116(3) 0.0262(11) Uani 1 1 d . . . . .
C32 C 0.4613(3) 0.4853(3) 0.1421(3) 0.0303(11) Uani 1 1 d . . . . .
C33 C 0.5016(3) 0.4690(3) 0.1010(3) 0.0359(13) Uani 1 1 d . . . . .
C34 C 0.5757(3) 0.4676(3) 0.1295(3) 0.0343(12) Uani 1 1 d . . . . .
C35 C 0.6083(3) 0.4842(3) 0.1986(3) 0.0323(12) Uani 1 1 d . . . . .
C36 C 0.5662(3) 0.4979(2) 0.2387(3) 0.0277(11) Uani 1 1 d . . . . .
C37 C 0.6084(3) 0.7240(2) 0.2687(3) 0.0282(11) Uani 1 1 d . . . . .
C38 C 0.6217(3) 0.7416(3) 0.2085(3) 0.0335(12) Uani 1 1 d . . . . .
C39 C 0.6810(4) 0.7174(3) 0.1948(3) 0.0440(15) Uani 1 1 d . . . . .
C40 C 0.7281(4) 0.6742(4) 0.2390(4) 0.0514(17) Uani 1 1 d . . . . .
C41 C 0.7165(3) 0.6533(3) 0.2985(4) 0.0472(16) Uani 1 1 d . . . . .
C42 C 0.6579(3) 0.6786(3) 0.3131(3) 0.0339(12) Uani 1 1 d . . . . .
C43 C 0.4311(3) 1.0347(3) 0.2877(3) 0.0307(12) Uani 1 1 d . . . . .
C44 C 0.3802(3) 1.0689(3) 0.2328(3) 0.0311(11) Uani 1 1 d . . . . .
C45 C 0.3840(3) 1.1383(3) 0.2208(3) 0.0362(13) Uani 1 1 d . . . . .
C46 C 0.4395(3) 1.1770(3) 0.2632(3) 0.0421(15) Uani 1 1 d . . . . .
C47 C 0.4919(3) 1.1457(3) 0.3164(3) 0.0460(16) Uani 1 1 d . . . . .
C48 C 0.4861(3) 1.0758(3) 0.3295(3) 0.0466(17) Uani 1 1 d . . . . .
C49 C 0.2396(3) 0.8636(2) 0.4633(2) 0.0267(11) Uani 1 1 d . . . . .
C50 C 0.1745(3) 0.8334(3) 0.4565(3) 0.0306(12) Uani 1 1 d . . . . .
C51 C 0.1374(3) 0.8463(3) 0.5015(3) 0.0381(13) Uani 1 1 d . . . . .
C52 C 0.1660(4) 0.8918(3) 0.5550(3) 0.0409(15) Uani 1 1 d . . . . .
C53 C 0.2297(4) 0.9249(3) 0.5631(3) 0.0440(15) Uani 1 1 d . . . . .
C54 C 0.2662(3) 0.9105(3) 0.5175(3) 0.0348(13) Uani 1 1 d . . . . .
C55 C 0.3190(3) 0.6194(2) 0.5833(2) 0.0244(10) Uani 1 1 d . . . . .
C56 C 0.2572(3) 0.6074(3) 0.5998(3) 0.0316(12) Uani 1 1 d . . . . .
C57 C 0.2532(3) 0.6221(3) 0.6642(3) 0.0376(13) Uani 1 1 d . . . . .
C58 C 0.3119(3) 0.6512(3) 0.7135(3) 0.0367(13) Uani 1 1 d . . . . .
C59 C 0.3737(3) 0.6641(3) 0.7002(3) 0.0336(12) Uani 1 1 d . . . . .
C60 C 0.3768(3) 0.6483(2) 0.6356(2) 0.0268(11) Uani 1 1 d . . . . .
C61 C 0.2529(9) 0.3383(5) 0.3558(19) 0.021(3) Uani 0.515(18) 1 d D U P A 1
C62 C 0.1828(8) 0.3343(7) 0.3559(12) 0.025(3) Uani 0.515(18) 1 d D U P A 1
C63 C 0.1471(8) 0.2725(7) 0.3575(7) 0.033(3) Uani 0.515(18) 1 d D U P A 1
C64 C 0.1811(9) 0.2114(6) 0.3545(7) 0.034(3) Uani 0.515(18) 1 d D U P A 1
C65 C 0.2489(10) 0.2118(5) 0.3540(7) 0.031(3) Uani 0.515(18) 1 d D U P A 1
C66 C 0.2853(8) 0.2739(6) 0.3573(10) 0.028(3) Uani 0.515(18) 1 d D U P A 1
F26 F 0.1456(8) 0.3934(7) 0.3557(8) 0.028(3) Uani 0.515(18) 1 d D U P A 1
F27 F 0.0790(5) 0.2731(6) 0.3571(5) 0.041(3) Uani 0.515(18) 1 d D U P A 1
F28 F 0.1471(8) 0.1511(5) 0.3563(5) 0.056(3) Uani 0.515(18) 1 d D U P A 1
F29 F 0.2827(9) 0.1520(4) 0.3530(5) 0.049(3) Uani 0.515(18) 1 d D U P A 1
F30 F 0.3542(7) 0.2692(6) 0.3602(6) 0.033(2) Uani 0.515(18) 1 d D U P A 1
C161 C 0.2673(10) 0.3337(6) 0.357(2) 0.026(4) Uani 0.485(18) 1 d D U P A 2
C162 C 0.1971(10) 0.3200(7) 0.3519(14) 0.029(3) Uani 0.485(18) 1 d D U P A 2
C163 C 0.1700(8) 0.2530(7) 0.3509(8) 0.031(3) Uani 0.485(18) 1 d D U P A 2
C164 C 0.2156(10) 0.1985(6) 0.3559(8) 0.033(3) Uani 0.485(18) 1 d D U P A 2
C165 C 0.2845(10) 0.2102(5) 0.3594(7) 0.031(3) Uani 0.485(18) 1 d D U P A 2
C166 C 0.3111(10) 0.2763(6) 0.3626(11) 0.027(3) Uani 0.485(18) 1 d D U P A 2
F126 F 0.1514(8) 0.3735(7) 0.3453(9) 0.030(3) Uani 0.485(18) 1 d D U P A 2
F127 F 0.1024(6) 0.2444(7) 0.3479(5) 0.044(3) Uani 0.485(18) 1 d D U P A 2
F128 F 0.1898(8) 0.1337(5) 0.3543(5) 0.051(3) Uani 0.485(18) 1 d D U P A 2
F129 F 0.3283(8) 0.1559(3) 0.3618(4) 0.040(3) Uani 0.485(18) 1 d D U P A 2
F130 F 0.3808(7) 0.2849(6) 0.3690(7) 0.034(2) Uani 0.485(18) 1 d D U P A 2
C67 C 0.1507(10) 1.2205(9) 0.5485(9) 0.139(6) Uani 0.684(7) 1 d D U P B 3
H67A H 0.167139 1.240691 0.595077 0.208 Uiso 0.684(7) 1 calc R U P B 3
H67B H 0.103017 1.199544 0.539308 0.208 Uiso 0.684(7) 1 calc R U P B 3
H67C H 0.147643 1.256972 0.514381 0.208 Uiso 0.684(7) 1 calc R U P B 3
C68 C 0.2074(8) 1.1611(8) 0.5433(8) 0.115(5) Uani 0.684(7) 1 d D U P B 3
H68A H 0.216411 1.129072 0.583081 0.138 Uiso 0.684(7) 1 calc R U P B 3
H68B H 0.184895 1.133718 0.500612 0.138 Uiso 0.684(7) 1 calc R U P B 3
C69 C 0.2806(7) 1.1893(7) 0.5425(6) 0.087(3) Uani 0.684(7) 1 d D U P B 3
H69A H 0.272063 1.225827 0.506690 0.104 Uiso 0.684(7) 1 calc R U P B 3
H69B H 0.307020 1.210498 0.587870 0.104 Uiso 0.684(7) 1 calc R U P B 3
C70 C 0.3258(7) 1.1324(8) 0.5276(6) 0.099(4) Uani 0.684(7) 1 d D U P B 3
H70A H 0.338679 1.097725 0.565441 0.119 Uiso 0.684(7) 1 calc R U P B 3
H70B H 0.298689 1.108626 0.483835 0.119 Uiso 0.684(7) 1 calc R U P B 3
C71 C 0.3922(7) 1.1654(7) 0.5221(7) 0.080(3) Uani 0.684(7) 1 d D U P B 3
H71A H 0.416265 1.191881 0.565016 0.096 Uiso 0.684(7) 1 calc R U P B 3
H71B H 0.377993 1.198847 0.483203 0.096 Uiso 0.684(7) 1 calc R U P B 3
C72 C 0.4467(9) 1.1132(9) 0.5106(8) 0.097(5) Uani 0.684(7) 1 d D U P B 3
H72A H 0.465243 1.082036 0.551053 0.117 Uiso 0.684(7) 1 calc R U P B 3
H72B H 0.423043 1.084464 0.469105 0.117 Uiso 0.684(7) 1 calc R U P B 3
C73 C 0.5085(9) 1.1551(11) 0.5006(8) 0.112(6) Uani 0.684(7) 1 d D U P B 3
H73A H 0.505843 1.152342 0.452156 0.168 Uiso 0.684(7) 1 calc R U P B 3
H73B H 0.554644 1.136096 0.530377 0.168 Uiso 0.684(7) 1 calc R U P B 3
H73C H 0.504599 1.203781 0.512990 0.168 Uiso 0.684(7) 1 calc R U P B 3
C88 C 0.4642(12) 1.1094(12) 0.5116(12) 0.068(6) Uani 0.316(7) 1 d D U P B -4
C89 C 0.5108(12) 1.1604(11) 0.5046(11) 0.053(6) Uani 0.316(7) 1 d D U P B -4
H89 H 0.553327 1.149851 0.494533 0.063 Uiso 0.316(7) 1 calc R U P B -4
C90 C 0.4908(9) 1.2281(9) 0.5133(8) 0.044(4) Uani 0.316(7) 1 d D U P B -4
H90 H 0.520985 1.264878 0.508613 0.053 Uiso 0.316(7) 1 calc R U P B -4
C91 C 0.4300(9) 1.2451(10) 0.5284(7) 0.052(4) Uani 0.316(7) 1 d D U P B -4
H91 H 0.419982 1.292412 0.534738 0.063 Uiso 0.316(7) 1 calc R U P B -4
C92 C 0.3837(12) 1.1944(13) 0.5344(13) 0.077(6) Uani 0.316(7) 1 d D U P B -4
H92 H 0.340852 1.206127 0.543362 0.092 Uiso 0.316(7) 1 calc R U P B -4
C93 C 0.4013(12) 1.1232(13) 0.5267(12) 0.072(5) Uani 0.316(7) 1 d D U P B -4
H93 H 0.371235 1.086492 0.531648 0.087 Uiso 0.316(7) 1 calc R U P B -4
C94 C 0.4847(19) 1.0371(12) 0.5028(18) 0.127(11) Uani 0.316(7) 1 d D U P B -4
H94A H 0.478236 1.028777 0.453936 0.190 Uiso 0.316(7) 1 calc R U P B -4
H94B H 0.454144 1.004993 0.517598 0.190 Uiso 0.316(7) 1 calc R U P B -4
H94C H 0.535252 1.029541 0.530851 0.190 Uiso 0.316(7) 1 calc R U P B -4
C74 C 0.4907(10) 0.9937(10) 0.0938(8) 0.216(6) Uani 1 1 d D U . . .
C75 C 0.5520(10) 1.0300(10) 0.1329(8) 0.248(7) Uani 1 1 d D U . . .
H75 H 0.595782 1.004609 0.150259 0.298 Uiso 1 1 calc R U . . .
C76 C 0.5544(10) 1.1000(10) 0.1486(8) 0.228(7) Uani 1 1 d D U . . .
H76 H 0.599273 1.117067 0.178576 0.273 Uiso 1 1 calc R U . . .
C77 C 0.4987(10) 1.1490(10) 0.1256(9) 0.213(6) Uani 1 1 d D U . . .
H77 H 0.502037 1.197771 0.133127 0.256 Uiso 1 1 calc R U . . .
C78 C 0.4364(10) 1.1105(9) 0.0888(10) 0.228(7) Uani 1 1 d D U . . .
H78 H 0.392247 1.135053 0.070480 0.273 Uiso 1 1 calc R U . . .
C79 C 0.4353(10) 1.0404(9) 0.0779(9) 0.213(6) Uani 1 1 d D U . . .
H79 H 0.388863 1.021113 0.055722 0.255 Uiso 1 1 calc R U . . .
C80 C 0.4722(12) 0.9226(9) 0.0662(10) 0.264(8) Uani 1 1 d D U . . .
H80A H 0.464616 0.892919 0.101914 0.396 Uiso 1 1 calc R U . . .
H80B H 0.511649 0.903834 0.052597 0.396 Uiso 1 1 calc R U . . .
H80C H 0.428023 0.924044 0.025805 0.396 Uiso 1 1 calc R U . . .
C81 C 0.5180(6) 0.5735(7) 0.4987(6) 0.035(3) Uani 0.5 1 d D U P C -5
C82 C 0.4949(6) 0.5352(8) 0.5456(6) 0.037(3) Uani 0.5 1 d D U P C -5
H82 H 0.489174 0.557200 0.584881 0.044 Uiso 0.5 1 calc R U P C -5
C83 C 0.4802(7) 0.4635(8) 0.5335(7) 0.040(3) Uani 0.5 1 d D U P C -5
H83 H 0.464499 0.435939 0.564120 0.048 Uiso 0.5 1 calc R U P C -5
C84 C 0.4899(7) 0.4346(8) 0.4741(7) 0.039(3) Uani 0.5 1 d D U P C -5
H84 H 0.480077 0.386715 0.464315 0.047 Uiso 0.5 1 calc R U P C -5
C85 C 0.5129(8) 0.4737(7) 0.4304(7) 0.040(3) Uani 0.5 1 d D U P C -5
H85 H 0.519081 0.452725 0.390862 0.048 Uiso 0.5 1 calc R U P C -5
C86 C 0.5272(8) 0.5421(7) 0.4428(6) 0.037(3) Uani 0.5 1 d D U P C -5
H86 H 0.543782 0.568592 0.412073 0.045 Uiso 0.5 1 calc R U P C -5
C87 C 0.5313(7) 0.6500(6) 0.5109(8) 0.069(4) Uani 0.5 1 d D U P C -5
H87A H 0.572248 0.663864 0.496987 0.103 Uiso 0.5 1 calc R U P C -5
H87B H 0.541915 0.660188 0.560069 0.103 Uiso 0.5 1 calc R U P C -5
H87C H 0.488269 0.675772 0.483464 0.103 Uiso 0.5 1 calc R U P C -5

loop_
_atom_site_aniso_label
_atom_site_aniso_U_11
_atom_site_aniso_U_22
_atom_site_aniso_U_33
_atom_site_aniso_U_23
_atom_site_aniso_U_13
_atom_site_aniso_U_12
Au1 0.01871(9) 0.01283(8) 0.01863(8) -0.00078(7) 0.00179(6) 0.00224(7)
Pd1 0.02234(18) 0.01226(16) 0.02078(18) -0.00049(13) 0.00180(14) 0.00172(13)
F1 0.0350(17) 0.0459(19) 0.0312(17) -0.0068(14) 0.0084(14) -0.0079(14)
F2 0.059(2) 0.061(2) 0.0308(18) -0.0163(16) 0.0213(16) -0.0234(18)
F3 0.058(2) 0.044(2) 0.057(2) -0.0056(17) 0.0387(19) -0.0003(17)
F4 0.0289(17) 0.0405(19) 0.055(2) 0.0103(16) 0.0185(15) 0.0070(14)
F5 0.0302(16) 0.0294(16) 0.0347(17) 0.0027(13) 0.0063(13) 0.0065(13)
F6 0.062(2) 0.0359(18) 0.0327(17) 0.0039(14) 0.0167(16) -0.0068(16)
F7 0.090(3) 0.048(2) 0.066(3) -0.0226(19) 0.059(2) -0.027(2)
F8 0.058(3) 0.085(3) 0.116(4) -0.027(3) 0.056(3) 0.001(2)
F9 0.037(2) 0.069(3) 0.087(3) -0.002(2) 0.009(2) 0.0228(19)
F10 0.0382(18) 0.0374(18) 0.0368(18) 0.0070(14) 0.0052(14) 0.0039(14)
F11 0.0328(17) 0.0344(18) 0.046(2) 0.0118(15) -0.0098(15) -0.0090(14)
F12 0.0353(19) 0.041(2) 0.080(3) 0.0367(19) 0.0058(18) 0.0069(15)
F13 0.055(2) 0.0205(17) 0.099(3) 0.0104(18) 0.028(2) -0.0010(16)
F14 0.068(3) 0.0284(19) 0.089(3) -0.0110(19) -0.015(2) -0.0212(18)
F15 0.068(3) 0.0279(18) 0.057(2) -0.0006(16) -0.035(2) -0.0117(17)
F16 0.0432(18) 0.0299(17) 0.0382(18) -0.0122(14) 0.0160(15) -0.0072(14)
F17 0.064(2) 0.041(2) 0.073(3) -0.0012(18) 0.046(2) -0.0039(18)
F18 0.090(3) 0.048(2) 0.044(2) 0.0034(17) 0.043(2) 0.023(2)
F19 0.076(3) 0.057(2) 0.038(2) -0.0279(18) 0.0086(19) 0.013(2)
F20 0.0366(19) 0.056(2) 0.052(2) -0.0288(18) 0.0005(16) 0.0008(16)
F21 0.0303(17) 0.054(2) 0.054(2) -0.0091(17) 0.0146(16) -0.0009(15)
F22 0.055(2) 0.060(2) 0.065(2) 0.000(2) 0.040(2) 0.0042(19)
F23 0.093(3) 0.047(2) 0.0351(19) -0.0009(16) 0.038(2) 0.010(2)
F24 0.063(2) 0.053(2) 0.0258(17) -0.0142(15) 0.0074(16) -0.0074(18)
F25 0.0356(17) 0.0361(17) 0.0284(16) -0.0090(13) 0.0074(13) -0.0092(13)
O1 0.0227(17) 0.0176(16) 0.0183(16) -0.0006(13) 0.0013(13) 0.0011(13)
N1 0.022(2) 0.0114(18) 0.022(2) -0.0029(15) 0.0050(16) 0.0025(15)
N2 0.026(2) 0.019(2) 0.026(2) -0.0019(16) 0.0041(17) 0.0034(16)
N3 0.023(2) 0.0149(19) 0.022(2) 0.0024(15) 0.0014(16) -0.0015(15)
N4 0.027(2) 0.0148(19) 0.023(2) -0.0018(15) 0.0029(17) 0.0021(16)
N5 0.023(2) 0.0127(18) 0.0218(19) -0.0033(15) 0.0079(16) 0.0023(15)
N6 0.0197(19) 0.0179(19) 0.0168(19) -0.0003(15) -0.0003(15) -0.0001(15)
C1 0.023(2) 0.018(2) 0.020(2) 0.0026(19) -0.0030(18) 0.0026(19)
C2 0.031(3) 0.016(2) 0.021(2) -0.0023(18) -0.002(2) 0.0017(19)
C3 0.029(3) 0.020(2) 0.022(2) -0.0067(18) 0.007(2) 0.0011(19)
C4 0.027(2) 0.015(2) 0.022(2) -0.0020(18) 0.006(2) 0.0061(18)
C5 0.020(2) 0.020(2) 0.024(2) -0.0052(19) 0.0022(19) 0.0018(18)
C6 0.024(2) 0.019(2) 0.022(2) 0.0013(18) 0.0043(19) 0.0034(18)
C7 0.015(2) 0.019(2) 0.023(2) -0.0001(18) 0.0019(18) -0.0013(17)
C8 0.018(2) 0.016(2) 0.022(2) -0.0022(18) -0.0013(18) 0.0034(17)
C9 0.022(2) 0.019(2) 0.019(2) 0.0030(18) 0.0005(19) 0.0016(18)
C10 0.026(3) 0.024(3) 0.018(2) -0.0021(19) 0.0021(19) -0.002(2)
C11 0.024(2) 0.024(2) 0.019(2) 0.0007(19) 0.0007(19) 0.0018(19)
C12 0.032(3) 0.024(3) 0.028(3) -0.001(2) 0.007(2) -0.006(2)
C13 0.031(3) 0.024(3) 0.036(3) 0.002(2) 0.005(2) -0.006(2)
C14 0.033(3) 0.016(2) 0.021(2) 0.0000(18) 0.001(2) -0.0025(19)
C15 0.028(3) 0.016(2) 0.026(3) -0.0020(19) -0.003(2) -0.0019(19)
C16 0.028(3) 0.019(2) 0.023(2) -0.0033(19) 0.000(2) 0.0015(19)
C17 0.034(3) 0.014(2) 0.036(3) -0.001(2) 0.001(2) 0.006(2)
C18 0.033(3) 0.021(3) 0.027(3) 0.000(2) 0.002(2) 0.009(2)
C19 0.025(3) 0.018(2) 0.027(3) -0.0051(19) -0.001(2) 0.0055(19)
C20 0.028(3) 0.018(2) 0.020(2) -0.0029(18) -0.0005(19) 0.0054(19)
C21 0.025(2) 0.016(2) 0.024(2) -0.0033(18) 0.002(2) 0.0059(18)
C22 0.016(2) 0.016(2) 0.027(2) -0.0028(18) 0.0044(19) 0.0048(17)
C23 0.033(3) 0.022(2) 0.017(2) -0.0006(18) 0.007(2) 0.004(2)
C24 0.024(2) 0.024(2) 0.018(2) -0.0041(19) -0.0007(19) 0.0045(19)
C25 0.023(2) 0.021(2) 0.020(2) -0.0032(19) 0.0029(19) 0.0074(19)
C26 0.016(2) 0.021(2) 0.021(2) 0.0024(18) -0.0010(18) 0.0029(18)
C27 0.031(3) 0.022(2) 0.019(2) 0.0015(19) 0.007(2) 0.002(2)
C28 0.025(2) 0.020(2) 0.026(2) 0.002(2) 0.0033(19) 0.002(2)
C29 0.022(2) 0.021(2) 0.021(2) 0.0100(19) -0.0047(19) -0.0075(18)
C30 0.020(2) 0.010(2) 0.026(2) 0.0078(17) -0.0078(19) -0.0050(17)
C31 0.032(3) 0.016(2) 0.031(3) -0.001(2) 0.012(2) 0.004(2)
C32 0.031(3) 0.027(3) 0.034(3) -0.005(2) 0.012(2) -0.005(2)
C33 0.049(4) 0.027(3) 0.035(3) -0.006(2) 0.018(3) -0.010(2)
C34 0.047(3) 0.022(3) 0.042(3) -0.002(2) 0.027(3) 0.001(2)
C35 0.035(3) 0.019(3) 0.044(3) 0.006(2) 0.015(3) 0.006(2)
C36 0.033(3) 0.019(2) 0.031(3) 0.000(2) 0.011(2) 0.003(2)
C37 0.029(3) 0.018(2) 0.036(3) -0.007(2) 0.008(2) -0.006(2)
C38 0.042(3) 0.025(3) 0.036(3) -0.008(2) 0.016(3) -0.011(2)
C39 0.056(4) 0.037(3) 0.051(4) -0.021(3) 0.034(3) -0.018(3)
C40 0.043(4) 0.051(4) 0.072(5) -0.021(4) 0.035(4) -0.010(3)
C41 0.032(3) 0.044(4) 0.059(4) -0.006(3) 0.007(3) 0.004(3)
C42 0.028(3) 0.033(3) 0.039(3) -0.007(2) 0.009(2) -0.005(2)
C43 0.030(3) 0.017(2) 0.036(3) 0.001(2) 0.000(2) 0.003(2)
C44 0.023(2) 0.023(3) 0.042(3) 0.006(2) 0.003(2) -0.002(2)
C45 0.028(3) 0.025(3) 0.052(4) 0.015(3) 0.008(3) 0.005(2)
C46 0.047(4) 0.011(2) 0.067(4) 0.004(3) 0.018(3) 0.003(2)
C47 0.045(3) 0.022(3) 0.058(4) -0.010(3) 0.000(3) -0.012(3)
C48 0.037(3) 0.012(2) 0.064(4) -0.005(3) -0.019(3) 0.002(2)
C49 0.037(3) 0.019(2) 0.021(2) -0.0016(19) 0.006(2) 0.010(2)
C50 0.044(3) 0.018(2) 0.030(3) 0.000(2) 0.012(2) 0.009(2)
C51 0.049(4) 0.027(3) 0.046(3) 0.005(2) 0.025(3) 0.007(3)
C52 0.069(4) 0.030(3) 0.031(3) 0.004(2) 0.026(3) 0.019(3)
C53 0.061(4) 0.035(3) 0.027(3) -0.008(2) 0.004(3) 0.018(3)
C54 0.038(3) 0.031(3) 0.030(3) -0.010(2) 0.005(2) 0.012(2)
C55 0.030(3) 0.020(2) 0.020(2) 0.0025(18) 0.005(2) 0.006(2)
C56 0.028(3) 0.033(3) 0.032(3) -0.004(2) 0.008(2) 0.007(2)
C57 0.045(3) 0.031(3) 0.046(3) 0.005(3) 0.028(3) 0.010(3)
C58 0.061(4) 0.026(3) 0.029(3) -0.003(2) 0.022(3) 0.009(3)
C59 0.047(3) 0.025(3) 0.024(3) -0.003(2) 0.006(2) -0.001(2)
C60 0.035(3) 0.019(2) 0.024(2) -0.0015(19) 0.008(2) 0.003(2)
C61 0.032(6) 0.016(5) 0.011(6) -0.001(5) 0.001(7) 0.000(4)
C62 0.030(6) 0.021(5) 0.018(6) 0.001(6) -0.001(5) -0.004(4)
C63 0.042(6) 0.031(5) 0.020(5) 0.000(5) 0.002(5) -0.014(4)
C64 0.046(6) 0.027(5) 0.022(5) 0.001(5) 0.001(5) -0.015(4)
C65 0.052(7) 0.018(4) 0.017(5) 0.004(4) 0.005(7) -0.003(4)
C66 0.035(6) 0.023(5) 0.020(6) -0.001(4) 0.000(6) -0.001(4)
F26 0.026(4) 0.025(5) 0.029(6) -0.003(4) 0.006(3) -0.002(4)
F27 0.036(4) 0.042(6) 0.037(4) 0.008(4) 0.001(3) -0.021(4)
F28 0.082(8) 0.028(4) 0.039(4) 0.004(3) -0.002(5) -0.027(5)
F29 0.078(8) 0.023(4) 0.048(5) -0.003(3) 0.023(5) 0.001(4)
F30 0.050(7) 0.019(5) 0.032(5) 0.006(4) 0.018(5) 0.013(4)
C161 0.036(6) 0.021(6) 0.020(8) 0.004(6) 0.006(8) -0.001(4)
C162 0.037(6) 0.028(5) 0.018(6) -0.004(6) 0.006(6) -0.003(4)
C163 0.038(6) 0.029(5) 0.024(6) -0.010(5) 0.006(5) -0.012(4)
C164 0.048(7) 0.020(4) 0.024(6) -0.005(4) 0.005(7) -0.011(4)
C165 0.047(6) 0.019(5) 0.022(6) -0.007(4) 0.004(6) -0.005(4)
C166 0.041(7) 0.017(4) 0.022(6) 0.000(4) 0.010(8) -0.004(4)
F126 0.031(5) 0.031(6) 0.024(5) -0.004(5) 0.004(4) -0.010(5)
F127 0.041(5) 0.049(6) 0.033(4) -0.001(4) 0.002(4) -0.016(4)
F128 0.076(8) 0.027(4) 0.040(4) -0.003(3) 0.005(5) -0.029(5)
F129 0.069(7) 0.012(3) 0.038(4) -0.002(3) 0.018(5) 0.000(4)
F130 0.043(6) 0.019(5) 0.039(5) -0.003(4) 0.013(5) -0.004(4)
C67 0.186(14) 0.152(15) 0.098(11) -0.011(11) 0.072(12) -0.012(11)
C68 0.136(9) 0.127(10) 0.081(8) 0.003(8) 0.035(8) -0.036(7)
C69 0.129(8) 0.089(8) 0.031(5) 0.004(5) 0.013(6) -0.032(6)
C70 0.119(8) 0.116(9) 0.038(6) 0.004(6) -0.005(6) -0.012(6)
C71 0.108(7) 0.077(8) 0.025(5) -0.004(6) -0.017(5) 0.001(6)
C72 0.116(9) 0.107(9) 0.037(7) -0.017(7) -0.016(7) 0.009(7)
C73 0.099(9) 0.154(15) 0.039(8) -0.012(9) -0.035(7) -0.003(10)
C88 0.070(10) 0.087(9) 0.042(11) -0.008(9) 0.013(9) -0.007(8)
C89 0.050(10) 0.064(9) 0.046(12) -0.003(8) 0.018(9) 0.023(7)
C90 0.048(8) 0.058(8) 0.015(7) -0.007(6) -0.004(6) 0.027(6)
C91 0.057(8) 0.082(9) 0.008(6) 0.000(7) -0.002(6) 0.037(7)
C92 0.066(10) 0.116(10) 0.037(10) 0.000(9) 0.001(8) 0.015(8)
C93 0.065(9) 0.107(10) 0.036(10) -0.005(9) 0.006(8) -0.008(8)
C94 0.15(2) 0.093(11) 0.13(2) -0.018(16) 0.039(18) 0.008(14)
C74 0.223(11) 0.276(11) 0.178(10) 0.049(10) 0.106(9) 0.006(9)
C75 0.245(11) 0.284(12) 0.222(12) 0.042(11) 0.087(10) 0.011(10)
C76 0.196(10) 0.292(12) 0.215(11) 0.028(11) 0.095(9) 0.004(10)
C77 0.197(11) 0.269(12) 0.189(11) -0.002(10) 0.084(9) -0.004(9)
C78 0.226(11) 0.259(11) 0.198(11) -0.001(11) 0.072(9) -0.017(10)
C79 0.228(11) 0.255(11) 0.172(10) 0.018(10) 0.090(9) 0.008(9)
C80 0.37(2) 0.244(14) 0.260(18) 0.082(13) 0.213(16) 0.023(14)
C81 0.016(5) 0.045(5) 0.035(6) 0.008(5) -0.003(5) 0.010(4)
C82 0.022(6) 0.058(6) 0.024(7) 0.009(5) 0.001(5) 0.016(5)
C83 0.021(6) 0.057(6) 0.041(7) 0.022(6) 0.009(5) 0.008(5)
C84 0.021(6) 0.045(6) 0.045(7) 0.011(5) 0.004(5) 0.008(5)
C85 0.029(6) 0.053(6) 0.032(7) 0.012(5) 0.000(5) 0.013(5)
C86 0.018(5) 0.055(5) 0.034(6) 0.012(5) 0.004(5) 0.008(5)
C87 0.046(8) 0.044(6) 0.091(11) 0.002(6) -0.012(7) 0.001(6)

loop_
_atom_type_symbol
_atom_type_description
_atom_type_scat_dispersion_real
_atom_type_scat_dispersion_imag
_atom_type_scat_source
C C 0.0033 0.0016 'International Tables Vol C Tables 4.2.6.8 and 6.1.1.4'
H H 0.0000 0.0000 'International Tables Vol C Tables 4.2.6.8 and 6.1.1.4'
Au Au -2.0133 8.8022 'International Tables Vol C Tables 4.2.6.8 and 6.1.1.4'
F F 0.0171 0.0103 'International Tables Vol C Tables 4.2.6.8 and 6.1.1.4'
N N 0.0061 0.0033 'International Tables Vol C Tables 4.2.6.8 and 6.1.1.4'
O O 0.0106 0.0060 'International Tables Vol C Tables 4.2.6.8 and 6.1.1.4'
Pd Pd -0.9988 1.0072 'International Tables Vol C Tables 4.2.6.8 and 6.1.1.4'

loop_
_geom_angle_atom_site_label_1
_geom_angle_atom_site_label_2
_geom_angle_atom_site_label_3
_geom_angle
_geom_angle_site_symmetry_1
_geom_angle_site_symmetry_3
_geom_angle_publ_flag
N5 Au1 N1 172.86(15) . . ?
N5 Au1 C7 94.05(17) . . ?
N1 Au1 C7 91.37(17) . . ?
N5 Au1 N6 86.34(15) . . ?
N1 Au1 N6 89.28(15) . . ?
C7 Au1 N6 168.38(16) . . ?
C8 Pd1 N3 93.44(18) . . ?
C8 Pd1 O1 85.73(16) . . ?
N3 Pd1 O1 166.62(14) . . ?
C8 Pd1 N4 173.95(18) . . ?
N3 Pd1 N4 90.12(16) . . ?
O1 Pd1 N4 91.93(14) . . ?
C8 Pd1 C22 86.99(17) . . ?
N3 Pd1 C22 164.24(15) . . ?
O1 Pd1 C22 29.13(13) . . ?
N4 Pd1 C22 88.25(15) . . ?
C22 O1 Pd1 99.0(3) . . ?
C4 N1 C1 107.4(4) . . ?
C4 N1 Au1 129.0(3) . . ?
C1 N1 Au1 123.4(3) . . ?
C9 N2 C6 103.8(4) . . ?
C11 N3 C14 106.6(4) . . ?
C11 N3 Pd1 127.9(3) . . ?
C14 N3 Pd1 125.4(3) . . ?
C16 N4 C19 106.1(4) . . ?
C16 N4 Pd1 124.6(3) . . ?
C19 N4 Pd1 129.2(3) . . ?
C22 N5 C24 107.7(4) . . ?
C22 N5 Au1 125.4(3) . . ?
C24 N5 Au1 126.8(3) . . ?
C26 N6 C29 107.3(4) . . ?
C26 N6 Au1 125.9(3) . . ?
C29 N6 Au1 125.6(3) . . ?
N1 C1 C30 126.0(4) . . ?
N1 C1 C2 106.8(4) . . ?
C30 C1 C2 126.0(4) . . ?
C3 C2 C1 108.8(4) . . ?
C3 C2 H2 125.6 . . ?
C1 C2 H2 125.6 . . ?
C2 C3 C4 106.8(4) . . ?
C2 C3 H3 126.6 . . ?
C4 C3 H3 126.6 . . ?
N1 C4 C5 123.7(4) . . ?
N1 C4 C3 110.0(4) . . ?
C5 C4 C3 126.3(4) . . ?
C6 C5 C4 124.6(4) . . ?
C6 C5 C31 116.0(4) . . ?
C4 C5 C31 119.4(4) . . ?
N2 C6 C5 118.5(4) . . ?
N2 C6 C7 112.8(4) . . ?
C5 C6 C7 128.1(4) . . ?
C8 C7 C6 104.5(4) . . ?
C8 C7 Au1 136.1(4) . . ?
C6 C7 Au1 118.1(3) . . ?
C7 C8 C9 103.7(4) . . ?
C7 C8 Pd1 134.7(4) . . ?
C9 C8 Pd1 121.4(3) . . ?
N2 C9 C10 118.0(4) . . ?
N2 C9 C8 114.5(4) . . ?
C10 C9 C8 127.5(4) . . ?
C11 C10 C9 124.2(5) . . ?
C11 C10 C37 119.7(4) . . ?
C9 C10 C37 115.9(4) . . ?
N3 C11 C10 124.4(4) . . ?
N3 C11 C12 109.9(4) . . ?
C10 C11 C12 125.5(5) . . ?
C13 C12 C11 106.8(5) . . ?
C13 C12 H12 126.6 . . ?
C11 C12 H12 126.6 . . ?
C12 C13 C14 107.6(5) . . ?
C12 C13 H13 126.2 . . ?
C14 C13 H13 126.2 . . ?
N3 C14 C15 126.0(5) . . ?
N3 C14 C13 109.0(4) . . ?
C15 C14 C13 124.9(4) . . ?
C14 C15 C16 125.9(4) . . ?
C14 C15 C43 117.7(5) . . ?
C16 C15 C43 116.1(4) . . ?
N4 C16 C15 124.4(4) . . ?
N4 C16 C17 110.1(5) . . ?
C15 C16 C17 125.1(5) . . ?
C18 C17 C16 107.1(4) . . ?
C18 C17 H17 126.4 . . ?
C16 C17 H17 126.4 . . ?
C17 C18 C19 107.0(5) . . ?
C17 C18 H18 126.5 . . ?
C19 C18 H18 126.5 . . ?
C20 C19 N4 126.0(4) . . ?
C20 C19 C18 124.1(5) . . ?
N4 C19 C18 109.3(4) . . ?
C19 C20 C21 127.3(5) . . ?
C19 C20 C49 119.4(4) . . ?
C21 C20 C49 113.1(4) . . ?
C23 C21 C20 126.1(4) . . ?
C23 C21 C22 106.6(4) . . ?
C20 C21 C22 126.8(4) . . ?
O1 C22 N5 124.3(4) . . ?
O1 C22 C21 126.6(4) . . ?
N5 C22 C21 108.6(4) . . ?
O1 C22 Pd1 51.9(2) . . ?
N5 C22 Pd1 123.6(3) . . ?
C21 C22 Pd1 105.0(3) . . ?
C21 C23 C24 107.9(4) . . ?
C21 C23 H23 126.0 . . ?
C24 C23 H23 126.0 . . ?
C25 C24 N5 125.5(4) . . ?
C25 C24 C23 124.8(4) . . ?
N5 C24 C23 108.8(4) . . ?
C24 C25 C26 123.9(4) . . ?
C24 C25 C55 116.7(4) . . ?
C26 C25 C55 119.0(4) . . ?
N6 C26 C25 124.1(4) . . ?
N6 C26 C27 109.7(4) . . ?
C25 C26 C27 125.8(4) . . ?
C28 C27 C26 106.8(4) . . ?
C28 C27 H27 126.6 . . ?
C26 C27 H27 126.6 . . ?
C27 C28 C29 107.9(4) . . ?
C27 C28 H28 126.1 . . ?
C29 C28 H28 126.1 . . ?
C30 C29 N6 125.3(4) . . ?
C30 C29 C28 126.4(4) . . ?
N6 C29 C28 108.2(4) . . ?
C29 C30 C1 125.3(4) . . ?
C29 C30 C161 120.0(16) . . ?
C1 C30 C161 113.5(15) . . ?
C29 C30 C61 115.6(13) . . ?
C1 C30 C61 119.0(13) . . ?
C32 C31 C36 116.2(5) . . ?
C32 C31 C5 122.1(4) . . ?
C36 C31 C5 121.6(4) . . ?
F1 C32 C31 120.3(5) . . ?
F1 C32 C33 116.8(5) . . ?
C31 C32 C33 122.9(5) . . ?
F2 C33 C32 121.2(5) . . ?
F2 C33 C34 119.4(5) . . ?
C32 C33 C34 119.5(5) . . ?
F3 C34 C33 120.5(5) . . ?
F3 C34 C35 120.0(5) . . ?
C33 C34 C35 119.4(5) . . ?
F4 C35 C36 120.6(5) . . ?
F4 C35 C34 120.0(5) . . ?
C36 C35 C34 119.4(5) . . ?
F5 C36 C35 117.4(5) . . ?
F5 C36 C31 120.2(4) . . ?
C35 C36 C31 122.4(5) . . ?
C38 C37 C42 115.7(5) . . ?
C38 C37 C10 123.7(5) . . ?
C42 C37 C10 120.4(5) . . ?
F6 C38 C39 118.6(5) . . ?
F6 C38 C37 119.5(5) . . ?
C39 C38 C37 121.9(6) . . ?
C40 C39 F7 120.2(6) . . ?
C40 C39 C38 120.9(6) . . ?
F7 C39 C38 118.9(6) . . ?
F8 C40 C39 120.0(6) . . ?
F8 C40 C41 120.2(7) . . ?
C39 C40 C41 119.8(6) . . ?
F9 C41 C40 120.5(6) . . ?
F9 C41 C42 120.0(6) . . ?
C40 C41 C42 119.5(6) . . ?
F10 C42 C41 117.6(5) . . ?
F10 C42 C37 120.2(5) . . ?
C41 C42 C37 122.2(6) . . ?
C48 C43 C44 115.6(5) . . ?
C48 C43 C15 123.4(5) . . ?
C44 C43 C15 120.7(4) . . ?
F11 C44 C45 118.0(5) . . ?
F11 C44 C43 119.5(4) . . ?
C45 C44 C43 122.6(5) . . ?
F12 C45 C46 120.0(5) . . ?
F12 C45 C44 120.1(5) . . ?
C46 C45 C44 119.9(5) . . ?
F13 C46 C47 120.0(5) . . ?
F13 C46 C45 120.2(5) . . ?
C47 C46 C45 119.8(5) . . ?
F14 C47 C46 121.0(5) . . ?
F14 C47 C48 119.4(5) . . ?
C46 C47 C48 119.6(5) . . ?
F15 C48 C43 119.5(5) . . ?
F15 C48 C47 118.1(5) . . ?
C43 C48 C47 122.3(5) . . ?
C50 C49 C54 116.4(5) . . ?
C50 C49 C20 120.6(4) . . ?
C54 C49 C20 122.7(5) . . ?
F16 C50 C49 119.5(5) . . ?
F16 C50 C51 117.6(5) . . ?
C49 C50 C51 122.9(5) . . ?
F17 C51 C52 120.5(5) . . ?
F17 C51 C50 120.6(5) . . ?
C52 C51 C50 119.0(6) . . ?
F18 C52 C53 120.4(5) . . ?
F18 C52 C51 119.0(6) . . ?
C53 C52 C51 120.6(5) . . ?
F19 C53 C52 120.9(6) . . ?
F19 C53 C54 119.8(6) . . ?
C52 C53 C54 119.3(5) . . ?
F20 C54 C53 118.1(5) . . ?
F20 C54 C49 120.1(5) . . ?
C53 C54 C49 121.8(6) . . ?
C56 C55 C60 115.8(5) . . ?
C56 C55 C25 122.1(4) . . ?
C60 C55 C25 122.1(5) . . ?
F21 C56 C57 117.7(5) . . ?
F21 C56 C55 119.7(5) . . ?
C57 C56 C55 122.6(5) . . ?
F22 C57 C58 120.4(5) . . ?
F22 C57 C56 120.7(6) . . ?
C58 C57 C56 118.8(5) . . ?
F23 C58 C59 119.9(5) . . ?
F23 C58 C57 118.9(5) . . ?
C59 C58 C57 121.2(5) . . ?
F24 C59 C58 120.2(5) . . ?
F24 C59 C60 120.8(5) . . ?
C58 C59 C60 119.0(5) . . ?
F25 C60 C59 117.7(5) . . ?
F25 C60 C55 119.6(4) . . ?
C59 C60 C55 122.7(5) . . ?
C62 C61 C66 113.5(10) . . ?
C62 C61 C30 121.7(10) . . ?
C66 C61 C30 124.4(10) . . ?
F26 C62 C61 119.6(10) . . ?
F26 C62 C63 116.1(11) . . ?
C61 C62 C63 124.3(12) . . ?
F27 C63 C64 120.9(10) . . ?
F27 C63 C62 120.5(12) . . ?
C64 C63 C62 118.4(12) . . ?
C65 C64 F28 120.8(13) . . ?
C65 C64 C63 120.0(9) . . ?
F28 C64 C63 119.0(13) . . ?
F29 C65 C64 119.9(11) . . ?
F29 C65 C66 119.6(13) . . ?
C64 C65 C66 120.4(11) . . ?
F30 C66 C65 116.4(11) . . ?
F30 C66 C61 120.7(10) . . ?
C65 C66 C61 122.9(12) . . ?
C162 C161 C166 116.0(10) . . ?
C162 C161 C30 118.9(10) . . ?
C166 C161 C30 125.1(11) . . ?
F126 C162 C161 118.9(11) . . ?
F126 C162 C163 117.8(12) . . ?
C161 C162 C163 123.3(12) . . ?
F127 C163 C164 122.4(11) . . ?
F127 C163 C162 119.5(13) . . ?
C164 C163 C162 118.1(12) . . ?
F128 C164 C165 121.4(13) . . ?
F128 C164 C163 118.5(14) . . ?
C165 C164 C163 120.0(10) . . ?
F129 C165 C164 119.4(10) . . ?
F129 C165 C166 119.4(13) . . ?
C164 C165 C166 121.2(12) . . ?
F130 C166 C165 118.7(11) . . ?
F130 C166 C161 120.0(10) . . ?
C165 C166 C161 121.3(13) . . ?
C68 C67 H67A 109.5 . . ?
C68 C67 H67B 109.5 . . ?
H67A C67 H67B 109.5 . . ?
C68 C67 H67C 109.5 . . ?
H67A C67 H67C 109.5 . . ?
H67B C67 H67C 109.5 . . ?
C69 C68 C67 114.7(13) . . ?
C69 C68 H68A 108.6 . . ?
C67 C68 H68A 108.6 . . ?
C69 C68 H68B 108.6 . . ?
C67 C68 H68B 108.6 . . ?
H68A C68 H68B 107.6 . . ?
C70 C69 C68 111.4(11) . . ?
C70 C69 H69A 109.3 . . ?
C68 C69 H69A 109.3 . . ?
C70 C69 H69B 109.3 . . ?
C68 C69 H69B 109.3 . . ?
H69A C69 H69B 108.0 . . ?
C71 C70 C69 107.5(11) . . ?
C71 C70 H70A 110.2 . . ?
C69 C70 H70A 110.2 . . ?
C71 C70 H70B 110.2 . . ?
C69 C70 H70B 110.2 . . ?
H70A C70 H70B 108.5 . . ?
C70 C71 C72 114.1(12) . . ?
C70 C71 H71A 108.7 . . ?
C72 C71 H71A 108.7 . . ?
C70 C71 H71B 108.7 . . ?
C72 C71 H71B 108.7 . . ?
H71A C71 H71B 107.6 . . ?
C73 C72 C71 107.7(13) . . ?
C73 C72 H72A 110.2 . . ?
C71 C72 H72A 110.2 . . ?
C73 C72 H72B 110.2 . . ?
C71 C72 H72B 110.2 . . ?
H72A C72 H72B 108.5 . . ?
C72 C73 H73A 109.5 . . ?
C72 C73 H73B 109.5 . . ?
H73A C73 H73B 109.5 . . ?
C72 C73 H73C 109.5 . . ?
H73A C73 H73C 109.5 . . ?
H73B C73 H73C 109.5 . . ?
C89 C88 C93 123.8(18) . . ?
C89 C88 C94 115.8(19) . . ?
C93 C88 C94 120(2) . . ?
C88 C89 C90 115.1(17) . . ?
C88 C89 H89 122.5 . . ?
C90 C89 H89 122.5 . . ?
C91 C90 C89 123.9(17) . . ?
C91 C90 H90 118.0 . . ?
C89 C90 H90 118.0 . . ?
C92 C91 C90 120.6(17) . . ?
C92 C91 H91 119.7 . . ?
C90 C91 H91 119.7 . . ?
C91 C92 C93 118.5(18) . . ?
C91 C92 H92 120.8 . . ?
C93 C92 H92 120.8 . . ?
C88 C93 C92 118.1(19) . . ?
C88 C93 H93 121.0 . . ?
C92 C93 H93 121.0 . . ?
C88 C94 H94A 109.5 . . ?
C88 C94 H94B 109.5 . . ?
H94A C94 H94B 109.5 . . ?
C88 C94 H94C 109.5 . . ?
H94A C94 H94C 109.5 . . ?
H94B C94 H94C 109.5 . . ?
C79 C74 C75 106.1(16) . . ?
C79 C74 C80 116.2(15) . . ?
C75 C74 C80 137.7(17) . . ?
C76 C75 C74 125.3(16) . . ?
C76 C75 H75 117.4 . . ?
C74 C75 H75 117.4 . . ?
C75 C76 C77 128.0(16) . . ?
C75 C76 H76 116.0 . . ?
C77 C76 H76 116.0 . . ?
C76 C77 C78 105.5(16) . . ?
C76 C77 H77 127.2 . . ?
C78 C77 H77 127.2 . . ?
C79 C78 C77 124.6(16) . . ?
C79 C78 H78 117.7 . . ?
C77 C78 H78 117.7 . . ?
C74 C79 C78 130.0(16) . . ?
C74 C79 H79 115.0 . . ?
C78 C79 H79 115.0 . . ?
C74 C80 H80A 109.5 . . ?
C74 C80 H80B 109.5 . . ?
H80A C80 H80B 109.5 . . ?
C74 C80 H80C 109.5 . . ?
H80A C80 H80C 109.5 . . ?
H80B C80 H80C 109.5 . . ?
C86 C81 C82 120.7(11) . . ?
C86 C81 C87 120.7(12) . . ?
C82 C81 C87 118.6(12) . . ?
C81 C82 C83 119.1(11) . . ?
C81 C82 H82 120.5 . . ?
C83 C82 H82 120.5 . . ?
C84 C83 C82 117.1(10) . . ?
C84 C83 H83 121.4 . . ?
C82 C83 H83 121.4 . . ?
C85 C84 C83 121.7(12) . . ?
C85 C84 H84 119.2 . . ?
C83 C84 H84 119.2 . . ?
C86 C85 C84 120.6(12) . . ?
C86 C85 H85 119.7 . . ?
C84 C85 H85 119.7 . . ?
C85 C86 C81 120.8(12) . . ?
C85 C86 H86 119.6 . . ?
C81 C86 H86 119.6 . . ?
C81 C87 H87A 109.5 . . ?
C81 C87 H87B 109.5 . . ?
H87A C87 H87B 109.5 . . ?
C81 C87 H87C 109.5 . . ?
H87A C87 H87C 109.5 . . ?
H87B C87 H87C 109.5 . . ?

loop_
_geom_bond_atom_site_label_1
_geom_bond_atom_site_label_2
_geom_bond_distance
_geom_bond_site_symmetry_2
_geom_bond_publ_flag
Au1 N5 2.008(4) . ?
Au1 N1 2.028(4) . ?
Au1 C7 2.054(5) . ?
Au1 N6 2.086(4) . ?
Pd1 C8 1.976(4) . ?
Pd1 N3 2.013(4) . ?
Pd1 O1 2.036(3) . ?
Pd1 N4 2.083(4) . ?
Pd1 C22 2.556(5) . ?
F1 C32 1.343(6) . ?
F2 C33 1.335(6) . ?
F3 C34 1.337(6) . ?
F4 C35 1.337(6) . ?
F5 C36 1.342(6) . ?
F6 C38 1.332(6) . ?
F7 C39 1.354(7) . ?
F8 C40 1.338(7) . ?
F9 C41 1.344(7) . ?
F10 C42 1.339(6) . ?
F11 C44 1.337(6) . ?
F12 C45 1.334(6) . ?
F13 C46 1.339(6) . ?
F14 C47 1.340(6) . ?
F15 C48 1.329(6) . ?
F16 C50 1.346(6) . ?
F17 C51 1.331(7) . ?
F18 C52 1.338(6) . ?
F19 C53 1.336(6) . ?
F20 C54 1.341(7) . ?
F21 C56 1.342(6) . ?
F22 C57 1.333(6) . ?
F23 C58 1.351(6) . ?
F24 C59 1.330(6) . ?
F25 C60 1.333(6) . ?
O1 C22 1.260(5) . ?
N1 C4 1.356(6) . ?
N1 C1 1.403(6) . ?
N2 C9 1.333(6) . ?
N2 C6 1.359(6) . ?
N3 C11 1.368(6) . ?
N3 C14 1.374(6) . ?
N4 C16 1.352(6) . ?
N4 C19 1.379(6) . ?
N5 C22 1.356(6) . ?
N5 C24 1.400(6) . ?
N6 C26 1.361(6) . ?
N6 C29 1.378(6) . ?
C1 C30 1.403(7) . ?
C1 C2 1.442(7) . ?
C2 C3 1.343(7) . ?
C2 H2 0.9500 . ?
C3 C4 1.432(6) . ?
C3 H3 0.9500 . ?
C4 C5 1.391(7) . ?
C5 C6 1.389(6) . ?
C5 C31 1.502(7) . ?
C6 C7 1.472(6) . ?
C7 C8 1.394(6) . ?
C8 C9 1.466(7) . ?
C9 C10 1.419(7) . ?
C10 C11 1.393(7) . ?
C10 C37 1.481(7) . ?
C11 C12 1.440(7) . ?
C12 C13 1.344(7) . ?
C12 H12 0.9500 . ?
C13 C14 1.445(7) . ?
C13 H13 0.9500 . ?
C14 C15 1.395(7) . ?
C15 C16 1.410(7) . ?
C15 C43 1.501(7) . ?
C16 C17 1.449(7) . ?
C17 C18 1.331(8) . ?
C17 H17 0.9500 . ?
C18 C19 1.450(7) . ?
C18 H18 0.9500 . ?
C19 C20 1.376(7) . ?
C20 C21 1.440(6) . ?
C20 C49 1.491(7) . ?
C21 C23 1.371(7) . ?
C21 C22 1.466(6) . ?
C23 C24 1.419(6) . ?
C23 H23 0.9500 . ?
C24 C25 1.380(7) . ?
C25 C26 1.413(6) . ?
C25 C55 1.493(6) . ?
C26 C27 1.421(6) . ?
C27 C28 1.356(7) . ?
C27 H27 0.9500 . ?
C28 C29 1.428(7) . ?
C28 H28 0.9500 . ?
C29 C30 1.352(7) . ?
C30 C161 1.484(11) . ?
C30 C61 1.510(10) . ?
C31 C32 1.375(7) . ?
C31 C36 1.388(7) . ?
C32 C33 1.376(7) . ?
C33 C34 1.379(8) . ?
C34 C35 1.382(8) . ?
C35 C36 1.378(7) . ?
C37 C38 1.388(7) . ?
C37 C42 1.395(7) . ?
C38 C39 1.373(8) . ?
C39 C40 1.344(10) . ?
C40 C41 1.375(9) . ?
C41 C42 1.377(8) . ?
C43 C48 1.381(7) . ?
C43 C44 1.395(7) . ?
C44 C45 1.366(7) . ?
C45 C46 1.366(8) . ?
C46 C47 1.365(8) . ?
C47 C48 1.386(7) . ?
C49 C50 1.372(7) . ?
C49 C54 1.391(7) . ?
C50 C51 1.382(7) . ?
C51 C52 1.368(8) . ?
C52 C53 1.367(9) . ?
C53 C54 1.388(8) . ?
C55 C56 1.391(7) . ?
C55 C60 1.391(7) . ?
C56 C57 1.379(7) . ?
C57 C58 1.374(8) . ?
C58 C59 1.359(8) . ?
C59 C60 1.382(7) . ?
C61 C62 1.386(13) . ?
C61 C66 1.390(12) . ?
C62 F26 1.354(12) . ?
C62 C63 1.387(12) . ?
C63 F27 1.341(13) . ?
C63 C64 1.366(16) . ?
C64 C65 1.341(17) . ?
C64 F28 1.347(11) . ?
C65 F29 1.334(12) . ?
C65 C66 1.383(14) . ?
C66 F30 1.343(13) . ?
C161 C162 1.375(13) . ?
C161 C166 1.384(13) . ?
C162 F126 1.345(13) . ?
C162 C163 1.394(13) . ?
C163 F127 1.323(13) . ?
C163 C164 1.364(17) . ?
C164 F128 1.343(11) . ?
C164 C165 1.355(17) . ?
C165 F129 1.346(13) . ?
C165 C166 1.370(13) . ?
C166 F130 1.344(14) . ?
C67 C68 1.629(15) . ?
C67 H67A 0.9800 . ?
C67 H67B 0.9800 . ?
C67 H67C 0.9800 . ?
C68 C69 1.547(13) . ?
C68 H68A 0.9900 . ?
C68 H68B 0.9900 . ?
C69 C70 1.505(14) . ?
C69 H69A 0.9900 . ?
C69 H69B 0.9900 . ?
C70 C71 1.493(14) . ?
C70 H70A 0.9900 . ?
C70 H70B 0.9900 . ?
C71 C72 1.546(14) . ?
C71 H71A 0.9900 . ?
C71 H71B 0.9900 . ?
C72 C73 1.532(15) . ?
C72 H72A 0.9900 . ?
C72 H72B 0.9900 . ?
C73 H73A 0.9800 . ?
C73 H73B 0.9800 . ?
C73 H73C 0.9800 . ?
C88 C89 1.385(17) . ?
C88 C93 1.399(17) . ?
C88 C94 1.478(17) . ?
C89 C90 1.392(17) . ?
C89 H89 0.9500 . ?
C90 C91 1.375(16) . ?
C90 H90 0.9500 . ?
C91 C92 1.369(17) . ?
C91 H91 0.9500 . ?
C92 C93 1.437(18) . ?
C92 H92 0.9500 . ?
C93 H93 0.9500 . ?
C94 H94A 0.9800 . ?
C94 H94B 0.9800 . ?
C94 H94C 0.9800 . ?
C74 C79 1.366(13) . ?
C74 C75 1.393(13) . ?
C74 C80 1.479(15) . ?
C75 C76 1.382(13) . ?
C75 H75 0.9500 . ?
C76 C77 1.404(13) . ?
C76 H76 0.9500 . ?
C77 C78 1.415(13) . ?
C77 H77 0.9500 . ?
C78 C79 1.367(13) . ?
C78 H78 0.9500 . ?
C79 H79 0.9500 . ?
C80 H80A 0.9800 . ?
C80 H80B 0.9800 . ?
C80 H80C 0.9800 . ?
C81 C86 1.362(14) . ?
C81 C82 1.405(13) . ?
C81 C87 1.501(14) . ?
C82 C83 1.416(14) . ?
C82 H82 0.9500 . ?
C83 C84 1.411(14) . ?
C83 H83 0.9500 . ?
C84 C85 1.360(14) . ?
C84 H84 0.9500 . ?
C85 C86 1.353(14) . ?
C85 H85 0.9500 . ?
C86 H86 0.9500 . ?
C87 H87A 0.9800 . ?
C87 H87B 0.9800 . ?
C87 H87C 0.9800 . ?

loop_
_geom_torsion_atom_site_label_1
_geom_torsion_atom_site_label_2
_geom_torsion_atom_site_label_3
_geom_torsion_atom_site_label_4
_geom_torsion
_geom_torsion_site_symmetry_1
_geom_torsion_site_symmetry_2
_geom_torsion_site_symmetry_3
_geom_torsion_site_symmetry_4
_geom_torsion_publ_flag
C4 N1 C1 C30 163.3(4) . . . . ?
Au1 N1 C1 C30 -22.1(6) . . . . ?
C4 N1 C1 C2 -4.7(5) . . . . ?
Au1 N1 C1 C2 169.9(3) . . . . ?
N1 C1 C2 C3 5.1(5) . . . . ?
C30 C1 C2 C3 -162.8(4) . . . . ?
C1 C2 C3 C4 -3.4(5) . . . . ?
C1 N1 C4 C5 -175.0(4) . . . . ?
Au1 N1 C4 C5 10.8(7) . . . . ?
C1 N1 C4 C3 2.7(5) . . . . ?
Au1 N1 C4 C3 -171.5(3) . . . . ?
C2 C3 C4 N1 0.5(5) . . . . ?
C2 C3 C4 C5 178.1(5) . . . . ?
N1 C4 C5 C6 -9.9(7) . . . . ?
C3 C4 C5 C6 172.8(5) . . . . ?
N1 C4 C5 C31 172.3(4) . . . . ?
C3 C4 C5 C31 -5.0(7) . . . . ?
C9 N2 C6 C5 169.6(4) . . . . ?
C9 N2 C6 C7 -2.4(5) . . . . ?
C4 C5 C6 N2 178.1(4) . . . . ?
C31 C5 C6 N2 -4.1(6) . . . . ?
C4 C5 C6 C7 -11.3(8) . . . . ?
C31 C5 C6 C7 166.5(4) . . . . ?
N2 C6 C7 C8 7.1(5) . . . . ?
C5 C6 C7 C8 -163.8(5) . . . . ?
N2 C6 C7 Au1 -162.0(3) . . . . ?
C5 C6 C7 Au1 27.0(6) . . . . ?
C6 C7 C8 C9 -8.1(5) . . . . ?
Au1 C7 C8 C9 158.0(4) . . . . ?
C6 C7 C8 Pd1 166.5(4) . . . . ?
Au1 C7 C8 Pd1 -27.3(7) . . . . ?
C6 N2 C9 C10 175.8(4) . . . . ?
C6 N2 C9 C8 -3.3(5) . . . . ?
C7 C8 C9 N2 7.8(5) . . . . ?
Pd1 C8 C9 N2 -167.8(3) . . . . ?
C7 C8 C9 C10 -171.3(4) . . . . ?
Pd1 C8 C9 C10 13.1(6) . . . . ?
N2 C9 C10 C11 169.4(4) . . . . ?
C8 C9 C10 C11 -11.6(8) . . . . ?
N2 C9 C10 C37 -7.4(6) . . . . ?
C8 C9 C10 C37 171.6(4) . . . . ?
C14 N3 C11 C10 -170.5(4) . . . . ?
Pd1 N3 C11 C10 4.7(7) . . . . ?
C14 N3 C11 C12 3.7(5) . . . . ?
Pd1 N3 C11 C12 178.9(3) . . . . ?
C9 C10 C11 N3 1.8(8) . . . . ?
C37 C10 C11 N3 178.5(4) . . . . ?
C9 C10 C11 C12 -171.5(5) . . . . ?
C37 C10 C11 C12 5.2(7) . . . . ?
N3 C11 C12 C13 -4.2(6) . . . . ?
C10 C11 C12 C13 169.9(5) . . . . ?
C11 C12 C13 C14 2.8(6) . . . . ?
C11 N3 C14 C15 177.0(5) . . . . ?
Pd1 N3 C14 C15 1.7(7) . . . . ?
C11 N3 C14 C13 -1.9(5) . . . . ?
Pd1 N3 C14 C13 -177.3(3) . . . . ?
C12 C13 C14 N3 -0.7(6) . . . . ?
C12 C13 C14 C15 -179.6(5) . . . . ?
N3 C14 C15 C16 9.8(8) . . . . ?
C13 C14 C15 C16 -171.4(5) . . . . ?
N3 C14 C15 C43 -175.5(4) . . . . ?
C13 C14 C15 C43 3.3(7) . . . . ?
C19 N4 C16 C15 166.7(4) . . . . ?
Pd1 N4 C16 C15 -16.4(6) . . . . ?
C19 N4 C16 C17 -6.0(5) . . . . ?
Pd1 N4 C16 C17 170.9(3) . . . . ?
C14 C15 C16 N4 -1.5(8) . . . . ?
C43 C15 C16 N4 -176.2(4) . . . . ?
C14 C15 C16 C17 170.1(5) . . . . ?
C43 C15 C16 C17 -4.7(7) . . . . ?
N4 C16 C17 C18 3.7(6) . . . . ?
C15 C16 C17 C18 -168.9(5) . . . . ?
C16 C17 C18 C19 0.2(5) . . . . ?
C16 N4 C19 C20 -165.3(5) . . . . ?
Pd1 N4 C19 C20 18.0(7) . . . . ?
C16 N4 C19 C18 6.0(5) . . . . ?
Pd1 N4 C19 C18 -170.7(3) . . . . ?
C17 C18 C19 C20 167.7(5) . . . . ?
C17 C18 C19 N4 -3.9(5) . . . . ?
N4 C19 C20 C21 -6.8(8) . . . . ?
C18 C19 C20 C21 -176.9(5) . . . . ?
N4 C19 C20 C49 167.1(4) . . . . ?
C18 C19 C20 C49 -3.0(7) . . . . ?
C19 C20 C21 C23 152.0(5) . . . . ?
C49 C20 C21 C23 -22.2(7) . . . . ?
C19 C20 C21 C22 -37.8(8) . . . . ?
C49 C20 C21 C22 148.0(5) . . . . ?
Pd1 O1 C22 N5 -108.4(4) . . . . ?
Pd1 O1 C22 C21 80.0(5) . . . . ?
C24 N5 C22 O1 -167.1(4) . . . . ?
Au1 N5 C22 O1 9.0(6) . . . . ?
C24 N5 C22 C21 5.8(5) . . . . ?
Au1 N5 C22 C21 -178.1(3) . . . . ?
C24 N5 C22 Pd1 129.3(3) . . . . ?
Au1 N5 C22 Pd1 -54.6(5) . . . . ?
C23 C21 C22 O1 168.4(5) . . . . ?
C20 C21 C22 O1 -3.3(8) . . . . ?
C23 C21 C22 N5 -4.2(5) . . . . ?
C20 C21 C22 N5 -176.0(5) . . . . ?
C23 C21 C22 Pd1 -138.2(3) . . . . ?
C20 C21 C22 Pd1 50.0(5) . . . . ?
C20 C21 C23 C24 172.8(5) . . . . ?
C22 C21 C23 C24 0.9(5) . . . . ?
C22 N5 C24 C25 164.2(5) . . . . ?
Au1 N5 C24 C25 -11.9(7) . . . . ?
C22 N5 C24 C23 -5.3(5) . . . . ?
Au1 N5 C24 C23 178.7(3) . . . . ?
C21 C23 C24 C25 -167.0(5) . . . . ?
C21 C23 C24 N5 2.6(5) . . . . ?
N5 C24 C25 C26 -9.0(8) . . . . ?
C23 C24 C25 C26 158.8(5) . . . . ?
N5 C24 C25 C55 178.5(4) . . . . ?
C23 C24 C25 C55 -13.7(7) . . . . ?
C29 N6 C26 C25 -172.9(4) . . . . ?
Au1 N6 C26 C25 19.2(6) . . . . ?
C29 N6 C26 C27 0.5(5) . . . . ?
Au1 N6 C26 C27 -167.4(3) . . . . ?
C24 C25 C26 N6 4.7(7) . . . . ?
C55 C25 C26 N6 177.1(4) . . . . ?
C24 C25 C26 C27 -167.6(5) . . . . ?
C55 C25 C26 C27 4.8(7) . . . . ?
N6 C26 C27 C28 -1.5(5) . . . . ?
C25 C26 C27 C28 171.7(4) . . . . ?
C26 C27 C28 C29 1.9(5) . . . . ?
C26 N6 C29 C30 -176.5(5) . . . . ?
Au1 N6 C29 C30 -8.6(7) . . . . ?
C26 N6 C29 C28 0.7(5) . . . . ?
Au1 N6 C29 C28 168.7(3) . . . . ?
C27 C28 C29 C30 175.6(5) . . . . ?
C27 C28 C29 N6 -1.6(5) . . . . ?
N6 C29 C30 C1 16.5(8) . . . . ?
C28 C29 C30 C1 -160.2(5) . . . . ?
N6 C29 C30 C161 -176.5(11) . . . . ?
C28 C29 C30 C161 6.7(12) . . . . ?
N6 C29 C30 C61 -165.1(10) . . . . ?
C28 C29 C30 C61 18.1(11) . . . . ?
N1 C1 C30 C29 0.0(8) . . . . ?
C2 C1 C30 C29 165.7(5) . . . . ?
N1 C1 C30 C161 -167.6(13) . . . . ?
C2 C1 C30 C161 -1.9(14) . . . . ?
N1 C1 C30 C61 -178.2(10) . . . . ?
C2 C1 C30 C61 -12.5(11) . . . . ?
C6 C5 C31 C32 -112.7(5) . . . . ?
C4 C5 C31 C32 65.2(6) . . . . ?
C6 C5 C31 C36 62.8(6) . . . . ?
C4 C5 C31 C36 -119.3(5) . . . . ?
C36 C31 C32 F1 -177.3(4) . . . . ?
C5 C31 C32 F1 -1.6(7) . . . . ?
C36 C31 C32 C33 1.1(8) . . . . ?
C5 C31 C32 C33 176.8(5) . . . . ?
F1 C32 C33 F2 -2.2(8) . . . . ?
C31 C32 C33 F2 179.4(5) . . . . ?
F1 C32 C33 C34 177.6(5) . . . . ?
C31 C32 C33 C34 -0.8(8) . . . . ?
F2 C33 C34 F3 0.9(8) . . . . ?
C32 C33 C34 F3 -178.8(5) . . . . ?
F2 C33 C34 C35 178.1(5) . . . . ?
C32 C33 C34 C35 -1.7(8) . . . . ?
F3 C34 C35 F4 1.2(7) . . . . ?
C33 C34 C35 F4 -175.9(5) . . . . ?
F3 C34 C35 C36 -179.0(5) . . . . ?
C33 C34 C35 C36 3.9(8) . . . . ?
F4 C35 C36 F5 -3.7(7) . . . . ?
C34 C35 C36 F5 176.5(4) . . . . ?
F4 C35 C36 C31 176.1(4) . . . . ?
C34 C35 C36 C31 -3.7(8) . . . . ?
C32 C31 C36 F5 -179.0(4) . . . . ?
C5 C31 C36 F5 5.3(7) . . . . ?
C32 C31 C36 C35 1.2(7) . . . . ?
C5 C31 C36 C35 -174.5(5) . . . . ?
C11 C10 C37 C38 -63.8(7) . . . . ?
C9 C10 C37 C38 113.2(5) . . . . ?
C11 C10 C37 C42 121.8(5) . . . . ?
C9 C10 C37 C42 -61.3(6) . . . . ?
C42 C37 C38 F6 176.1(4) . . . . ?
C10 C37 C38 F6 1.5(7) . . . . ?
C42 C37 C38 C39 -2.0(7) . . . . ?
C10 C37 C38 C39 -176.7(5) . . . . ?
F6 C38 C39 C40 -176.7(5) . . . . ?
C37 C38 C39 C40 1.4(9) . . . . ?
F6 C38 C39 F7 2.1(8) . . . . ?
C37 C38 C39 F7 -179.8(5) . . . . ?
F7 C39 C40 F8 0.5(9) . . . . ?
C38 C39 C40 F8 179.3(5) . . . . ?
F7 C39 C40 C41 -178.2(5) . . . . ?
C38 C39 C40 C41 0.6(9) . . . . ?
F8 C40 C41 F9 0.7(9) . . . . ?
C39 C40 C41 F9 179.4(6) . . . . ?
F8 C40 C41 C42 179.4(5) . . . . ?
C39 C40 C41 C42 -2.0(10) . . . . ?
F9 C41 C42 F10 0.2(8) . . . . ?
C40 C41 C42 F10 -178.4(5) . . . . ?
F9 C41 C42 C37 -180.0(5) . . . . ?
C40 C41 C42 C37 1.4(9) . . . . ?
C38 C37 C42 F10 -179.6(4) . . . . ?
C10 C37 C42 F10 -4.7(7) . . . . ?
C38 C37 C42 C41 0.6(8) . . . . ?
C10 C37 C42 C41 175.4(5) . . . . ?
C14 C15 C43 C48 -67.8(8) . . . . ?
C16 C15 C43 C48 107.4(7) . . . . ?
C14 C15 C43 C44 117.4(6) . . . . ?
C16 C15 C43 C44 -67.4(7) . . . . ?
C48 C43 C44 F11 -178.8(6) . . . . ?
C15 C43 C44 F11 -3.6(8) . . . . ?
C48 C43 C44 C45 0.0(9) . . . . ?
C15 C43 C44 C45 175.1(5) . . . . ?
F11 C44 C45 F12 -1.0(8) . . . . ?
C43 C44 C45 F12 -179.8(5) . . . . ?
F11 C44 C45 C46 179.1(5) . . . . ?
C43 C44 C45 C46 0.3(9) . . . . ?
F12 C45 C46 F13 -0.2(9) . . . . ?
C44 C45 C46 F13 179.7(5) . . . . ?
F12 C45 C46 C47 -178.2(6) . . . . ?
C44 C45 C46 C47 1.7(10) . . . . ?
F13 C46 C47 F14 -0.8(10) . . . . ?
C45 C46 C47 F14 177.2(6) . . . . ?
F13 C46 C47 C48 178.1(6) . . . . ?
C45 C46 C47 C48 -3.9(10) . . . . ?
C44 C43 C48 F15 -179.3(6) . . . . ?
C15 C43 C48 F15 5.7(10) . . . . ?
C44 C43 C48 C47 -2.3(10) . . . . ?
C15 C43 C48 C47 -177.3(6) . . . . ?
F14 C47 C48 F15 0.3(11) . . . . ?
C46 C47 C48 F15 -178.6(6) . . . . ?
F14 C47 C48 C43 -176.7(6) . . . . ?
C46 C47 C48 C43 4.3(11) . . . . ?
C19 C20 C49 C50 122.4(5) . . . . ?
C21 C20 C49 C50 -62.9(6) . . . . ?
C19 C20 C49 C54 -63.9(6) . . . . ?
C21 C20 C49 C54 110.8(5) . . . . ?
C54 C49 C50 F16 178.4(4) . . . . ?
C20 C49 C50 F16 -7.5(7) . . . . ?
C54 C49 C50 C51 -1.9(8) . . . . ?
C20 C49 C50 C51 172.1(5) . . . . ?
F16 C50 C51 F17 1.5(8) . . . . ?
C49 C50 C51 F17 -178.1(5) . . . . ?
F16 C50 C51 C52 -179.6(5) . . . . ?
C49 C50 C51 C52 0.7(8) . . . . ?
F17 C51 C52 F18 0.4(8) . . . . ?
C50 C51 C52 F18 -178.4(5) . . . . ?
F17 C51 C52 C53 180.0(5) . . . . ?
C50 C51 C52 C53 1.1(8) . . . . ?
F18 C52 C53 F19 0.6(8) . . . . ?
C51 C52 C53 F19 -178.9(5) . . . . ?
F18 C52 C53 C54 177.9(5) . . . . ?
C51 C52 C53 C54 -1.6(9) . . . . ?
F19 C53 C54 F20 -0.3(8) . . . . ?
C52 C53 C54 F20 -177.6(5) . . . . ?
F19 C53 C54 C49 177.7(5) . . . . ?
C52 C53 C54 C49 0.4(8) . . . . ?
C50 C49 C54 F20 179.3(5) . . . . ?
C20 C49 C54 F20 5.3(8) . . . . ?
C50 C49 C54 C53 1.4(8) . . . . ?
C20 C49 C54 C53 -172.6(5) . . . . ?
C24 C25 C55 C56 110.0(6) . . . . ?
C26 C25 C55 C56 -62.9(6) . . . . ?
C24 C25 C55 C60 -67.9(6) . . . . ?
C26 C25 C55 C60 119.2(5) . . . . ?
C60 C55 C56 F21 177.3(4) . . . . ?
C25 C55 C56 F21 -0.6(7) . . . . ?
C60 C55 C56 C57 -1.0(8) . . . . ?
C25 C55 C56 C57 -179.0(5) . . . . ?
F21 C56 C57 F22 1.0(8) . . . . ?
C55 C56 C57 F22 179.4(5) . . . . ?
F21 C56 C57 C58 -176.7(5) . . . . ?
C55 C56 C57 C58 1.6(8) . . . . ?
F22 C57 C58 F23 2.0(8) . . . . ?
C56 C57 C58 F23 179.8(5) . . . . ?
F22 C57 C58 C59 -179.2(5) . . . . ?
C56 C57 C58 C59 -1.5(8) . . . . ?
F23 C58 C59 F24 0.9(8) . . . . ?
C57 C58 C59 F24 -177.9(5) . . . . ?
F23 C58 C59 C60 179.5(5) . . . . ?
C57 C58 C59 C60 0.7(8) . . . . ?
F24 C59 C60 F25 -1.8(7) . . . . ?
C58 C59 C60 F25 179.6(5) . . . . ?
F24 C59 C60 C55 178.5(5) . . . . ?
C58 C59 C60 C55 -0.1(8) . . . . ?
C56 C55 C60 F25 -179.4(4) . . . . ?
C25 C55 C60 F25 -1.5(7) . . . . ?
C56 C55 C60 C59 0.2(7) . . . . ?
C25 C55 C60 C59 178.2(5) . . . . ?
C29 C30 C61 C62 56(3) . . . . ?
C1 C30 C61 C62 -126(2) . . . . ?
C29 C30 C61 C66 -118(3) . . . . ?
C1 C30 C61 C66 61(3) . . . . ?
C66 C61 C62 F26 179(2) . . . . ?
C30 C61 C62 F26 5(4) . . . . ?
C66 C61 C62 C63 0(4) . . . . ?
C30 C61 C62 C63 -174(2) . . . . ?
F26 C62 C63 F27 2(2) . . . . ?
C61 C62 C63 F27 -180(2) . . . . ?
F26 C62 C63 C64 177.1(15) . . . . ?
C61 C62 C63 C64 -4(3) . . . . ?
F27 C63 C64 C65 179.0(12) . . . . ?
C62 C63 C64 C65 4(2) . . . . ?
F27 C63 C64 F28 -4.9(19) . . . . ?
C62 C63 C64 F28 179.8(15) . . . . ?
F28 C64 C65 F29 2(2) . . . . ?
C63 C64 C65 F29 178.2(12) . . . . ?
F28 C64 C65 C66 -175.2(13) . . . . ?
C63 C64 C65 C66 1(2) . . . . ?
F29 C65 C66 F30 -1(2) . . . . ?
C64 C65 C66 F30 176.5(14) . . . . ?
F29 C65 C66 C61 177(2) . . . . ?
C64 C65 C66 C61 -5(3) . . . . ?
C62 C61 C66 F30 -177(2) . . . . ?
C30 C61 C66 F30 -4(4) . . . . ?
C62 C61 C66 C65 5(3) . . . . ?
C30 C61 C66 C65 178(2) . . . . ?
C29 C30 C161 C162 66(3) . . . . ?
C1 C30 C161 C162 -125(3) . . . . ?
C29 C30 C161 C166 -110(3) . . . . ?
C1 C30 C161 C166 58(4) . . . . ?
C166 C161 C162 F126 -179(3) . . . . ?
C30 C161 C162 F126 4(4) . . . . ?
C166 C161 C162 C163 0(4) . . . . ?
C30 C161 C162 C163 -177(3) . . . . ?
F126 C162 C163 F127 -4(3) . . . . ?
C161 C162 C163 F127 178(2) . . . . ?
F126 C162 C163 C164 178.4(17) . . . . ?
C161 C162 C163 C164 0(3) . . . . ?
F127 C163 C164 F128 3(2) . . . . ?
C162 C163 C164 F128 -179.4(16) . . . . ?
F127 C163 C164 C165 -179.4(14) . . . . ?
C162 C163 C164 C165 -2(2) . . . . ?
F128 C164 C165 F129 0(2) . . . . ?
C163 C164 C165 F129 -177.7(12) . . . . ?
F128 C164 C165 C166 -178.4(14) . . . . ?
C163 C164 C165 C166 4(2) . . . . ?
F129 C165 C166 F130 -1(2) . . . . ?
C164 C165 C166 F130 177.2(16) . . . . ?
F129 C165 C166 C161 177(2) . . . . ?
C164 C165 C166 C161 -5(3) . . . . ?
C162 C161 C166 F130 -179(2) . . . . ?
C30 C161 C166 F130 -3(5) . . . . ?
C162 C161 C166 C165 3(4) . . . . ?
C30 C161 C166 C165 179(3) . . . . ?
C67 C68 C69 C70 -172.1(12) . . . . ?
C68 C69 C70 C71 175.4(10) . . . . ?
C69 C70 C71 C72 177.0(10) . . . . ?
C70 C71 C72 C73 175.9(11) . . . . ?
C93 C88 C89 C90 -0.2(12) . . . . ?
C94 C88 C89 C90 -179.8(12) . . . . ?
C88 C89 C90 C91 0.5(11) . . . . ?
C89 C90 C91 C92 -1(2) . . . . ?
C90 C91 C92 C93 2(3) . . . . ?
C89 C88 C93 C92 1(2) . . . . ?
C94 C88 C93 C92 -179.6(17) . . . . ?
C91 C92 C93 C88 -2(3) . . . . ?
C79 C74 C75 C76 -2.6(10) . . . . ?
C80 C74 C75 C76 176.1(14) . . . . ?
C74 C75 C76 C77 -4.4(12) . . . . ?
C75 C76 C77 C78 6.4(19) . . . . ?
C76 C77 C78 C79 -2(3) . . . . ?
C75 C74 C79 C78 7(2) . . . . ?
C80 C74 C79 C78 -171.9(18) . . . . ?
C77 C78 C79 C74 -5(3) . . . . ?
C86 C81 C82 C83 -0.8(9) . . . . ?
C87 C81 C82 C83 178.2(8) . . . . ?
C81 C82 C83 C84 -0.1(9) . . . . ?
C82 C83 C84 C85 0.6(16) . . . . ?
C83 C84 C85 C86 -0.2(19) . . . . ?
C84 C85 C86 C81 -0.7(18) . . . . ?
C82 C81 C86 C85 1.2(16) . . . . ?
C87 C81 C86 C85 -177.7(10) . . . . ?
